data_7057545
loop_
_publ_author_name
'Khan, Samim'
'Herrero, Santiago'
'Gonz\'alez-Prieto, Rodrigo'
'Drew, Michael. G. B.'
'Banerjee, Snehasis'
'Chattopadhyay, Shouvik'

_publ_section_title
;
 A mixed phenoxo and end-on azide bridged dinuclear copper(ii) Schiff base
 complex: synthesis, structure, magnetic characterization and DFT study
;
_journal_issue 16
_journal_name_full 'New Journal of Chemistry'
_journal_page_first 13512
_journal_paper_doi 10.1039/C8NJ02612B
_journal_volume 42
_journal_year 2018
_chemical_formula_sum 'C26 H40 Cl Cu2 N7 O9'
_chemical_formula_weight 757.18
_space_group_crystal_system monoclinic
_space_group_IT_number 14
_space_group_name_Hall '-P 2yn'
_space_group_name_H-M_alt 'P 1 21/n 1'
_symmetry_space_group_name_Hall '-P 2yn'
_symmetry_space_group_name_H-M 'P 1 21/n 1'
_atom_sites_solution_hydrogens mixed
_audit_creation_method SHELXL-2016/6
_audit_update_record
;
2018-06-25 deposited with the CCDC.
2018-07-02 downloaded from the CCDC.
;
_cell_angle_alpha 90
_cell_angle_beta 116.762(7)
_cell_angle_gamma 90
_cell_formula_units_Z 4
_cell_length_a 15.2018(8)
_cell_length_b 15.3094(7)
_cell_length_c 15.7294(10)
_cell_measurement_reflns_used 16980
_cell_measurement_temperature 150(2)
_cell_measurement_theta_max 30.00
_cell_measurement_theta_min 3.37
_cell_volume 3268.6(4)
_computing_cell_refinement 'Crysalis, Oxford Diffraction'
_computing_data_collection 'Crysalis, Oxford Diffraction'
_computing_data_reduction 'Crysalis, Oxford Diffraction'
_computing_molecular_graphics PLATON(Spek,2004)
_computing_publication_material 'SHELXL-97, PLATON, WINGX (Ferrugia, 2012)'
_computing_structure_refinement 'SHELXL-2016/6 (Sheldrick, 2016)'
_computing_structure_solution 'SHELXS-97 (Sheldrick, 2008)'
_diffrn_ambient_temperature 150(2)
_diffrn_measured_fraction_theta_full 0.979
_diffrn_measured_fraction_theta_max 0.958
_diffrn_measurement_device_type 'Oxford Diffaction X-Calibor System'
_diffrn_measurement_method '321 frames, counting time 10 s.'
_diffrn_radiation_monochromator graphite
_diffrn_radiation_source 'fine-focus sealed tube'
_diffrn_radiation_wavelength 0.71073
_diffrn_reflns_av_R_equivalents 0.0526
_diffrn_reflns_av_unetI/netI 0.0909
_diffrn_reflns_Laue_measured_fraction_full 0.979
_diffrn_reflns_Laue_measured_fraction_max 0.958
_diffrn_reflns_limit_h_max 17
_diffrn_reflns_limit_h_min -21
_diffrn_reflns_limit_k_max 20
_diffrn_reflns_limit_k_min -18
_diffrn_reflns_limit_l_max 21
_diffrn_reflns_limit_l_min -22
_diffrn_reflns_number 16980
_diffrn_reflns_point_group_measured_fraction_full 0.979
_diffrn_reflns_point_group_measured_fraction_max 0.958
_diffrn_reflns_theta_full 25.242
_diffrn_reflns_theta_max 29.999
_diffrn_reflns_theta_min 3.370
_diffrn_standards_decay_% n/a
_diffrn_standards_interval_count n/a
_diffrn_standards_interval_time n/a
_exptl_absorpt_coefficient_mu 1.443
_exptl_absorpt_correction_T_max 1.000
_exptl_absorpt_correction_T_min 0.912
_exptl_absorpt_correction_type empirical
_exptl_absorpt_process_details 'ABSPACK, Oxford Diffraction Ltd'
_exptl_crystal_colour black
_exptl_crystal_density_diffrn 1.539
_exptl_crystal_description needle
_exptl_crystal_F_000 1568
_exptl_crystal_size_max 0.19
_exptl_crystal_size_mid 0.07
_exptl_crystal_size_min 0.07
_refine_diff_density_max 0.912
_refine_diff_density_min -0.852
_refine_diff_density_rms 0.107
_refine_ls_extinction_method none
_refine_ls_goodness_of_fit_ref 0.972
_refine_ls_hydrogen_treatment mixed
_refine_ls_matrix_type full
_refine_ls_number_parameters 416
_refine_ls_number_reflns 9135
_refine_ls_number_restraints 3
_refine_ls_restrained_S_all 0.972
_refine_ls_R_factor_all 0.1003
_refine_ls_R_factor_gt 0.0557
_refine_ls_shift/su_max 0.000
_refine_ls_shift/su_mean 0.000
_refine_ls_structure_factor_coef Fsqd
_refine_ls_weighting_details 'w=1/[\s^2^(Fo^2^)+(0.0513P)^2^] where P=(Fo^2^+2Fc^2^)/3'
_refine_ls_weighting_scheme calc
_refine_ls_wR_factor_gt 0.1118
_refine_ls_wR_factor_ref 0.1293
_reflns_Friedel_coverage 0.000
_reflns_number_gt 5902
_reflns_number_total 9135
_reflns_threshold_expression 'I > 2\s(I)'
_cod_data_source_file c8nj02612b2.cif
_cod_data_source_block 1
_cod_depositor_comments 'Adding full bibliography for 7057545.cif.'
_cod_database_code 7057545
_shelx_shelxl_version_number 2016/6
_shelx_space_group_comment
;
The symmetry employed for this shelxl refinement is uniquely defined
by the following loop, which should always be used as a source of
symmetry information in preference to the above space-group names.
They are only intended as comments.
;

loop_
_space_group_symop_operation_xyz
'x, y, z'
'-x+1/2, y+1/2, -z+1/2'
'-x, -y, -z'
'x-1/2, -y-1/2, z-1/2'

loop_
_atom_site_label
_atom_site_type_symbol
_atom_site_fract_x
_atom_site_fract_y
_atom_site_fract_z
_atom_site_U_iso_or_equiv
_atom_site_adp_type
_atom_site_occupancy
_atom_site_site_symmetry_order
_atom_site_calc_flag
_atom_site_refinement_flags_posn
_atom_site_refinement_flags_adp
Cu1 Cu 0.24589(3) 0.76153(3) 0.01891(3) 0.02096(11) Uani 1 1 d . .
Cu2 Cu 0.23130(3) 0.96810(3) 0.00435(3) 0.02132(11) Uani 1 1 d . .
O31 O 0.22051(15) 0.94897(14) -0.12247(15) 0.0224(5) Uani 1 1 d . .
C32 C 0.1627(2) 0.9900(2) -0.2007(2) 0.0224(7) Uani 1 1 d . .
C33 C 0.1651(2) 0.9652(2) -0.2872(2) 0.0235(7) Uani 1 1 d . .
O331 O 0.22879(16) 0.89748(15) -0.27725(15) 0.0259(5) Uani 1 1 d . .
C34 C 0.1087(2) 1.0076(2) -0.3720(2) 0.0275(8) Uani 1 1 d . .
H34 H 0.111289 0.989968 -0.427416 0.033 Uiso 1 1 calc R U
C35 C 0.0472(2) 1.0775(2) -0.3749(2) 0.0316(9) Uani 1 1 d . .
H35 H 0.010416 1.106772 -0.431858 0.038 Uiso 1 1 calc R U
C36 C 0.0418(2) 1.1021(2) -0.2943(2) 0.0300(8) Uani 1 1 d . .
H36 H 0.000033 1.147534 -0.297051 0.036 Uiso 1 1 calc R U
C37 C 0.0986(2) 1.0597(2) -0.2064(2) 0.0258(8) Uani 1 1 d . .
C38 C 0.0881(2) 1.0907(2) -0.1251(2) 0.0272(8) Uani 1 1 d . .
H38 H 0.042583 1.135135 -0.135651 0.033 Uiso 1 1 calc R U
N39 N 0.13603(18) 1.06269(18) -0.03890(19) 0.0248(6) Uani 1 1 d . .
C40 C 0.1197(2) 1.1022(2) 0.0373(2) 0.0292(8) Uani 1 1 d . .
H40A H 0.052728 1.123984 0.012295 0.035 Uiso 1 1 calc R U
H40B H 0.164591 1.150764 0.065274 0.035 Uiso 1 1 calc R U
C41 C 0.1375(2) 1.0325(2) 0.1116(2) 0.0276(8) Uani 1 1 d . .
H41A H 0.140087 1.058759 0.168807 0.033 Uiso 1 1 calc R U
H41B H 0.084276 0.990233 0.087623 0.033 Uiso 1 1 calc R U
N42 N 0.23214(19) 0.98890(18) 0.13340(18) 0.0227(6) Uani 1 1 d . .
H42 H 0.284628 1.031138 0.168093 0.027 Uiso 1 1 calc R U
C43 C 0.2506(3) 0.9116(2) 0.1959(2) 0.0295(8) Uani 1 1 d . .
H43A H 0.313536 0.886343 0.207435 0.035 Uiso 1 1 calc R U
H43B H 0.200157 0.868266 0.162390 0.035 Uiso 1 1 calc R U
C44 C 0.2516(3) 0.9304(3) 0.2919(2) 0.0369(9) Uani 1 1 d . .
H44A H 0.297771 0.976398 0.323763 0.055 Uiso 1 1 calc R U
H44B H 0.270751 0.878668 0.330489 0.055 Uiso 1 1 calc R U
H44C H 0.187019 0.948058 0.281758 0.055 Uiso 1 1 calc R U
O1W O 0.2618(2) 0.76790(17) -0.12110(19) 0.0352(6) Uani 1 1 d D .
O11 O 0.32578(14) 0.86970(14) 0.05349(15) 0.0213(5) Uani 1 1 d . .
C12 C 0.4237(2) 0.8767(2) 0.0933(2) 0.0200(7) Uani 1 1 d . .
O131 O 0.40085(15) 1.02794(15) 0.06736(16) 0.0252(5) Uani 1 1 d . .
C13 C 0.4667(2) 0.9604(2) 0.1020(2) 0.0228(7) Uani 1 1 d . .
C14 C 0.5683(2) 0.9699(2) 0.1431(2) 0.0288(8) Uani 1 1 d . .
H14 H 0.595606 1.025155 0.148270 0.035 Uiso 1 1 calc R U
C15 C 0.6298(2) 0.8973(3) 0.1768(2) 0.0325(9) Uani 1 1 d . .
H15 H 0.697833 0.904228 0.204836 0.039 Uiso 1 1 calc R U
C16 C 0.5897(2) 0.8159(2) 0.1686(2) 0.0277(8) Uani 1 1 d . .
H16 H 0.630993 0.767530 0.190547 0.033 Uiso 1 1 calc R U
C17 C 0.4867(2) 0.8042(2) 0.1272(2) 0.0231(7) Uani 1 1 d . .
C18 C 0.4528(2) 0.7158(2) 0.1254(2) 0.0237(7) Uani 1 1 d . .
H18 H 0.500711 0.672802 0.152447 0.028 Uiso 1 1 calc R U
N19 N 0.36300(19) 0.69128(18) 0.08996(19) 0.0239(6) Uani 1 1 d . .
C20 C 0.3394(2) 0.6000(2) 0.0989(2) 0.0281(8) Uani 1 1 d . .
H20A H 0.329316 0.592658 0.155198 0.034 Uiso 1 1 calc R U
H20B H 0.393106 0.562285 0.104793 0.034 Uiso 1 1 calc R U
C21 C 0.2464(2) 0.5766(2) 0.0106(2) 0.0254(7) Uani 1 1 d . .
H21A H 0.260151 0.572158 -0.043765 0.030 Uiso 1 1 calc R U
H21B H 0.221405 0.520705 0.019277 0.030 Uiso 1 1 calc R U
N22 N 0.17283(19) 0.64602(17) -0.00560(19) 0.0242(6) Uani 1 1 d . .
H22 H 0.151059 0.639494 0.043987 0.029 Uiso 1 1 calc R U
C23 C 0.0831(3) 0.6377(2) -0.0992(2) 0.0332(9) Uani 1 1 d . .
H23A H 0.101330 0.649288 -0.149817 0.040 Uiso 1 1 calc R U
H23B H 0.035867 0.682016 -0.102780 0.040 Uiso 1 1 calc R U
C24 C 0.0341(3) 0.5497(3) -0.1160(3) 0.0502(12) Uani 1 1 d . .
H24A H 0.078965 0.505715 -0.116214 0.075 Uiso 1 1 calc R U
H24B H -0.023744 0.549799 -0.176294 0.075 Uiso 1 1 calc R U
H24C H 0.015818 0.537537 -0.066205 0.075 Uiso 1 1 calc R U
C332 C 0.2452(3) 0.8769(2) -0.3571(2) 0.0320(8) Uani 1 1 d . .
H33A H 0.267198 0.928497 -0.377855 0.038 Uiso 1 1 calc R U
H33B H 0.184474 0.856697 -0.409384 0.038 Uiso 1 1 calc R U
C333 C 0.3227(2) 0.8063(3) -0.3285(3) 0.0367(9) Uani 1 1 d . .
H33C H 0.382158 0.826348 -0.275912 0.055 Uiso 1 1 calc R U
H33D H 0.335832 0.792980 -0.381397 0.055 Uiso 1 1 calc R U
H33E H 0.299516 0.754836 -0.310179 0.055 Uiso 1 1 calc R U
C132 C 0.4414(2) 1.1145(2) 0.0725(2) 0.0273(8) Uani 1 1 d . .
H13A H 0.477742 1.116807 0.035267 0.033 Uiso 1 1 calc R U
H13B H 0.486065 1.128863 0.137973 0.033 Uiso 1 1 calc R U
C133 C 0.3574(3) 1.1787(2) 0.0338(3) 0.0338(9) Uani 1 1 d . .
H13C H 0.313145 1.163557 -0.030769 0.051 Uiso 1 1 calc R U
H13D H 0.382686 1.236431 0.035566 0.051 Uiso 1 1 calc R U
H13E H 0.322709 1.176871 0.071867 0.051 Uiso 1 1 calc R U
N1 N 0.12991(18) 0.83858(18) -0.02212(19) 0.0236(6) Uani 1 1 d . .
N2 N 0.06506(19) 0.84289(18) -0.1032(2) 0.0242(6) Uani 1 1 d . .
N3 N 0.0017(2) 0.8504(2) -0.1783(2) 0.0355(8) Uani 1 1 d . .
O54 O 0.09461(18) 0.60999(16) 0.24770(17) 0.0357(6) Uani 1 1 d . .
O52 O 0.0925(2) 0.76158(18) 0.2318(2) 0.0503(8) Uani 1 1 d . .
O51 O 0.0406(2) 0.6724(2) 0.09666(18) 0.0562(9) Uani 1 1 d . .
O53 O 0.20718(18) 0.67760(18) 0.2050(2) 0.0433(7) Uani 1 1 d . .
Cl5 Cl 0.10849(6) 0.68081(6) 0.19527(6) 0.0282(2) Uani 1 1 d . .
H1 H 0.248(2) 0.8193(13) -0.141(3) 0.034 Uiso 1 1 d D U
H2 H 0.3120(19) 0.750(2) -0.126(3) 0.034 Uiso 1 1 d D U

loop_
_atom_site_aniso_label
_atom_site_aniso_U_11
_atom_site_aniso_U_22
_atom_site_aniso_U_33
_atom_site_aniso_U_23
_atom_site_aniso_U_13
_atom_site_aniso_U_12
Cu1 0.01798(18) 0.0177(2) 0.0243(2) -0.00134(18) 0.00700(15) -0.00116(15)
Cu2 0.01938(19) 0.0191(2) 0.0229(2) -0.00113(18) 0.00724(15) 0.00145(15)
O31 0.0208(10) 0.0211(12) 0.0227(11) 0.0015(10) 0.0074(9) 0.0030(9)
C32 0.0185(14) 0.0186(17) 0.0254(16) 0.0007(14) 0.0057(12) -0.0041(12)
C33 0.0220(15) 0.0201(18) 0.0267(16) -0.0005(15) 0.0093(13) -0.0016(13)
O331 0.0289(12) 0.0227(12) 0.0249(11) 0.0001(11) 0.0110(10) 0.0013(10)
C34 0.0277(17) 0.0251(19) 0.0270(17) -0.0019(16) 0.0099(14) -0.0044(14)
C35 0.0288(17) 0.028(2) 0.0257(17) 0.0023(17) 0.0013(14) 0.0020(15)
C36 0.0297(17) 0.0223(19) 0.0317(18) 0.0003(16) 0.0081(14) 0.0037(14)
C37 0.0211(15) 0.0222(18) 0.0284(17) -0.0022(15) 0.0062(13) 0.0004(13)
C38 0.0212(15) 0.0183(17) 0.0381(19) -0.0012(16) 0.0098(14) 0.0010(13)
N39 0.0219(13) 0.0219(15) 0.0263(14) -0.0002(13) 0.0070(11) 0.0049(11)
C40 0.0284(17) 0.028(2) 0.0327(18) -0.0047(17) 0.0147(14) 0.0046(15)
C41 0.0243(16) 0.028(2) 0.0283(17) -0.0008(16) 0.0098(13) 0.0005(14)
N42 0.0239(13) 0.0189(15) 0.0236(14) -0.0008(12) 0.0090(11) -0.0019(11)
C43 0.0366(19) 0.0233(19) 0.0281(17) 0.0013(16) 0.0142(15) -0.0006(15)
C44 0.050(2) 0.032(2) 0.0308(19) -0.0027(18) 0.0197(17) 0.0005(18)
O1W 0.0450(16) 0.0248(15) 0.0351(14) 0.0032(13) 0.0175(12) 0.0039(12)
O11 0.0158(10) 0.0191(12) 0.0253(11) -0.0001(10) 0.0060(8) 0.0004(9)
C12 0.0181(14) 0.0243(18) 0.0177(14) -0.0009(14) 0.0082(12) -0.0017(12)
O131 0.0199(10) 0.0185(12) 0.0311(12) -0.0008(11) 0.0059(9) -0.0031(9)
C13 0.0214(15) 0.0233(18) 0.0202(15) 0.0017(15) 0.0062(12) -0.0007(13)
C14 0.0239(16) 0.029(2) 0.0287(17) -0.0028(17) 0.0078(14) -0.0089(14)
C15 0.0148(15) 0.042(2) 0.0340(19) 0.0032(19) 0.0046(13) -0.0031(14)
C16 0.0194(15) 0.031(2) 0.0301(17) 0.0056(17) 0.0088(13) 0.0038(14)
C17 0.0210(15) 0.0258(18) 0.0216(15) -0.0004(15) 0.0088(12) -0.0007(13)
C18 0.0237(15) 0.0234(18) 0.0223(15) 0.0044(15) 0.0090(13) 0.0057(13)
N19 0.0259(13) 0.0182(15) 0.0266(14) 0.0025(13) 0.0109(11) 0.0013(11)
C20 0.0255(16) 0.0199(18) 0.0371(19) 0.0052(16) 0.0125(14) 0.0035(14)
C21 0.0284(16) 0.0197(18) 0.0322(18) -0.0036(15) 0.0172(14) 0.0012(13)
N22 0.0239(13) 0.0220(15) 0.0258(14) -0.0020(13) 0.0103(11) -0.0033(11)
C23 0.0327(19) 0.030(2) 0.0293(18) -0.0016(17) 0.0070(15) -0.0074(15)
C24 0.037(2) 0.034(2) 0.059(3) -0.009(2) 0.0041(19) -0.0119(18)
C332 0.0381(19) 0.029(2) 0.0300(18) -0.0026(17) 0.0164(16) 0.0017(16)
C333 0.0287(18) 0.042(2) 0.0351(19) -0.0104(19) 0.0109(15) -0.0011(16)
C132 0.0281(17) 0.0235(19) 0.0303(18) -0.0026(16) 0.0131(14) -0.0085(14)
C133 0.0374(19) 0.0210(19) 0.038(2) 0.0056(17) 0.0120(16) -0.0037(15)
N1 0.0216(13) 0.0199(15) 0.0251(14) -0.0009(12) 0.0069(11) 0.0023(11)
N2 0.0186(12) 0.0217(15) 0.0310(15) -0.0023(13) 0.0101(11) 0.0016(11)
N3 0.0250(15) 0.042(2) 0.0295(16) -0.0040(15) 0.0031(12) 0.0072(13)
O54 0.0433(14) 0.0275(14) 0.0360(14) 0.0080(12) 0.0176(12) -0.0013(11)
O52 0.0612(19) 0.0267(16) 0.073(2) -0.0023(16) 0.0396(17) 0.0107(14)
O51 0.0422(16) 0.089(3) 0.0304(14) 0.0108(17) 0.0102(12) -0.0097(16)
O53 0.0323(14) 0.0510(18) 0.0542(17) 0.0034(16) 0.0263(13) 0.0041(13)
Cl5 0.0279(4) 0.0269(5) 0.0300(4) 0.0036(4) 0.0132(3) 0.0049(3)

loop_
_atom_type_symbol
_atom_type_description
_atom_type_scat_dispersion_real
_atom_type_scat_dispersion_imag
_atom_type_scat_source
C C 0.0033 0.0016 'International Tables Vol C Tables 4.2.6.8 and 6.1.1.4'
H H 0.0000 0.0000 'International Tables Vol C Tables 4.2.6.8 and 6.1.1.4'
N N 0.0061 0.0033 'International Tables Vol C Tables 4.2.6.8 and 6.1.1.4'
O O 0.0106 0.0060 'International Tables Vol C Tables 4.2.6.8 and 6.1.1.4'
Cu Cu 0.3201 1.2651 'International Tables Vol C Tables 4.2.6.8 and 6.1.1.4'
Cl Cl 0.1484 0.1585 'International Tables Vol C Tables 4.2.6.8 and 6.1.1.4'

loop_
_geom_angle_atom_site_label_1
_geom_angle_atom_site_label_2
_geom_angle_atom_site_label_3
_geom_angle
N19 Cu1 N1 166.06(12)
N19 Cu1 O11 90.87(10)
N1 Cu1 O11 86.39(10)
N19 Cu1 N22 84.74(11)
N1 Cu1 N22 97.29(11)
O11 Cu1 N22 174.96(10)
N19 Cu1 O1W 96.26(11)
N1 Cu1 O1W 97.11(11)
O11 Cu1 O1W 84.99(9)
N22 Cu1 O1W 97.93(11)
N39 Cu2 O31 92.74(10)
N39 Cu2 O11 176.87(11)
O31 Cu2 O11 89.84(9)
N39 Cu2 N42 84.38(11)
O31 Cu2 N42 176.00(9)
O11 Cu2 N42 92.96(10)
N39 Cu2 N1 103.48(10)
O31 Cu2 N1 86.99(9)
O11 Cu2 N1 74.87(9)
N42 Cu2 N1 90.98(10)
C32 O31 Cu2 127.1(2)
O31 C32 C37 124.9(3)
O31 C32 C33 118.4(3)
C37 C32 C33 116.7(3)
O331 C33 C34 124.3(3)
O331 C33 C32 114.1(3)
C34 C33 C32 121.6(3)
C33 O331 C332 117.4(3)
C33 C34 C35 120.2(3)
C33 C34 H34 119.9
C35 C34 H34 119.9
C36 C35 C34 119.9(3)
C36 C35 H35 120.1
C34 C35 H35 120.1
C35 C36 C37 121.1(3)
C35 C36 H36 119.4
C37 C36 H36 119.4
C36 C37 C32 120.4(3)
C36 C37 C38 117.0(3)
C32 C37 C38 122.6(3)
N39 C38 C37 126.0(3)
N39 C38 H38 117.0
C37 C38 H38 117.0
C38 N39 C40 120.0(3)
C38 N39 Cu2 126.6(3)
C40 N39 Cu2 113.4(2)
N39 C40 C41 107.7(3)
N39 C40 H40A 110.2
C41 C40 H40A 110.2
N39 C40 H40B 110.2
C41 C40 H40B 110.2
H40A C40 H40B 108.5
N42 C41 C40 108.3(3)
N42 C41 H41A 110.0
C40 C41 H41A 110.0
N42 C41 H41B 110.0
C40 C41 H41B 110.0
H41A C41 H41B 108.4
C41 N42 C43 112.8(3)
C41 N42 Cu2 105.59(19)
C43 N42 Cu2 116.6(2)
C41 N42 H42 107.1
C43 N42 H42 107.1
Cu2 N42 H42 107.1
N42 C43 C44 114.7(3)
N42 C43 H43A 108.6
C44 C43 H43A 108.6
N42 C43 H43B 108.6
C44 C43 H43B 108.6
H43A C43 H43B 107.6
C43 C44 H44A 109.5
C43 C44 H44B 109.5
H44A C44 H44B 109.5
C43 C44 H44C 109.5
H44A C44 H44C 109.5
H44B C44 H44C 109.5
Cu1 O1W H1 106(3)
Cu1 O1W H2 124(2)
H1 O1W H2 111(3)
C12 O11 Cu1 127.8(2)
C12 O11 Cu2 125.5(2)
Cu1 O11 Cu2 106.35(9)
O11 C12 C17 122.7(3)
O11 C12 C13 119.1(3)
C17 C12 C13 118.2(3)
C13 O131 C132 116.9(2)
O131 C13 C14 124.6(3)
O131 C13 C12 114.9(3)
C14 C13 C12 120.5(3)
C13 C14 C15 120.6(3)
C13 C14 H14 119.7
C15 C14 H14 119.7
C16 C15 C14 119.8(3)
C16 C15 H15 120.1
C14 C15 H15 120.1
C15 C16 C17 120.9(3)
C15 C16 H16 119.6
C17 C16 H16 119.6
C12 C17 C16 120.0(3)
C12 C17 C18 123.8(3)
C16 C17 C18 116.1(3)
N19 C18 C17 125.9(3)
N19 C18 H18 117.1
C17 C18 H18 117.1
C18 N19 C20 119.9(3)
C18 N19 Cu1 127.6(2)
C20 N19 Cu1 112.47(19)
N19 C20 C21 107.8(3)
N19 C20 H20A 110.1
C21 C20 H20A 110.1
N19 C20 H20B 110.1
C21 C20 H20B 110.1
H20A C20 H20B 108.5
N22 C21 C20 108.0(3)
N22 C21 H21A 110.1
C20 C21 H21A 110.1
N22 C21 H21B 110.1
C20 C21 H21B 110.1
H21A C21 H21B 108.4
C21 N22 C23 113.1(3)
C21 N22 Cu1 106.66(19)
C23 N22 Cu1 116.0(2)
C21 N22 H22 106.8
C23 N22 H22 106.8
Cu1 N22 H22 106.8
N22 C23 C24 114.1(3)
N22 C23 H23A 108.7
C24 C23 H23A 108.7
N22 C23 H23B 108.7
C24 C23 H23B 108.7
H23A C23 H23B 107.6
C23 C24 H24A 109.5
C23 C24 H24B 109.5
H24A C24 H24B 109.5
C23 C24 H24C 109.5
H24A C24 H24C 109.5
H24B C24 H24C 109.5
O331 C332 C333 108.7(3)
O331 C332 H33A 110.0
C333 C332 H33A 110.0
O331 C332 H33B 110.0
C333 C332 H33B 110.0
H33A C332 H33B 108.3
C332 C333 H33C 109.5
C332 C333 H33D 109.5
H33C C333 H33D 109.5
C332 C333 H33E 109.5
H33C C333 H33E 109.5
H33D C333 H33E 109.5
O131 C132 C133 108.2(3)
O131 C132 H13A 110.1
C133 C132 H13A 110.1
O131 C132 H13B 110.1
C133 C132 H13B 110.1
H13A C132 H13B 108.4
C132 C133 H13C 109.5
C132 C133 H13D 109.5
H13C C133 H13D 109.5
C132 C133 H13E 109.5
H13C C133 H13E 109.5
H13D C133 H13E 109.5
N2 N1 Cu1 124.1(2)
N2 N1 Cu2 106.8(2)
Cu1 N1 Cu2 91.57(10)
N3 N2 N1 176.4(3)
O52 Cl5 O51 110.0(2)
O52 Cl5 O54 109.10(18)
O51 Cl5 O54 109.57(17)
O52 Cl5 O53 110.16(17)
O51 Cl5 O53 108.72(18)
O54 Cl5 O53 109.23(16)

loop_
_geom_bond_atom_site_label_1
_geom_bond_atom_site_label_2
_geom_bond_distance
Cu1 N19 1.945(3)
Cu1 N1 1.973(3)
Cu1 O11 1.979(2)
Cu1 N22 2.031(3)
Cu1 O1W 2.323(3)
Cu2 N39 1.942(3)
Cu2 O31 1.949(2)
Cu2 O11 1.982(2)
Cu2 N42 2.049(3)
Cu2 N1 2.430(3)
O31 C32 1.306(4)
C32 C37 1.420(5)
C32 C33 1.429(5)
C33 O331 1.379(4)
C33 C34 1.380(4)
O331 C332 1.421(4)
C34 C35 1.407(5)
C34 H34 0.9300
C35 C36 1.360(5)
C35 H35 0.9300
C36 C37 1.416(4)
C36 H36 0.9300
C37 C38 1.440(5)
C38 N39 1.290(4)
C38 H38 0.9300
N39 C40 1.460(4)
C40 C41 1.514(5)
C40 H40A 0.9700
C40 H40B 0.9700
C41 N42 1.480(4)
C41 H41A 0.9700
C41 H41B 0.9700
N42 C43 1.482(4)
N42 H42 0.9800
C43 C44 1.532(5)
C43 H43A 0.9700
C43 H43B 0.9700
C44 H44A 0.9600
C44 H44B 0.9600
C44 H44C 0.9600
O1W H1 0.835(17)
O1W H2 0.845(17)
O11 C12 1.334(3)
C12 C17 1.405(4)
C12 C13 1.417(4)
O131 C13 1.369(4)
O131 C132 1.449(4)
C13 C14 1.388(4)
C14 C15 1.394(5)
C14 H14 0.9300
C15 C16 1.368(5)
C15 H15 0.9300
C16 C17 1.411(4)
C16 H16 0.9300
C17 C18 1.444(5)
C18 N19 1.277(4)
C18 H18 0.9300
N19 C20 1.466(4)
C20 C21 1.512(4)
C20 H20A 0.9700
C20 H20B 0.9700
C21 N22 1.480(4)
C21 H21A 0.9700
C21 H21B 0.9700
N22 C23 1.496(4)
N22 H22 0.9800
C23 C24 1.504(5)
C23 H23A 0.9700
C23 H23B 0.9700
C24 H24A 0.9600
C24 H24B 0.9600
C24 H24C 0.9600
C332 C333 1.510(5)
C332 H33A 0.9700
C332 H33B 0.9700
C333 H33C 0.9600
C333 H33D 0.9600
C333 H33E 0.9600
C132 C133 1.505(5)
C132 H13A 0.9700
C132 H13B 0.9700
C133 H13C 0.9600
C133 H13D 0.9600
C133 H13E 0.9600
N1 N2 1.212(3)
N2 N3 1.146(3)
O54 Cl5 1.434(3)
O52 Cl5 1.430(3)
O51 Cl5 1.430(3)
O53 Cl5 1.439(3)

loop_
_geom_hbond_atom_site_label_D
_geom_hbond_atom_site_label_H
_geom_hbond_atom_site_label_A
_geom_hbond_distance_DH
_geom_hbond_distance_HA
_geom_hbond_distance_DA
_geom_hbond_angle_DHA
_geom_hbond_site_symmetry_A
N42 H42 O54 0.98 2.10 3.072(4) 173.6 2
N22 H22 O51 0.98 2.24 3.115(4) 148.2 .
N22 H22 O53 0.98 2.35 3.150(4) 138.0 .
N22 H22 Cl5 0.98 2.81 3.743(3) 160.4 .
O1W H1 O31 0.835(17) 2.08(2) 2.840(3) 152(3) .
O1W H1 O331 0.835(17) 2.36(3) 3.019(3) 136(3) .
